data_7237849
loop_
_publ_author_name
'Ptak, Maciej'
'Collings, Ines E.'
'Svane, Katrine L.'
'Sieradzki, Adam'
'Paraguassu, Waldeci'
'M\;aczka, Miros\/law'

_publ_section_title
;
 Pressure-enhanced ferroelectric polarisation in a polar perovskite-like
 [C2H5NH3]Na0.5Cr0.5(HCOO)3 metal--organic framework
;
_journal_issue 28
_journal_name_full 'Journal of Materials Chemistry C'
_journal_page_first 8660
_journal_paper_doi 10.1039/C9TC01924C
_journal_volume 7
_journal_year 2019
_chemical_formula_moiety 'C6 H6 Cr Na O12, 2(C2 H8 N)'
_chemical_formula_sum 'C10 H22 Cr N2 Na O12'
_chemical_formula_weight 437.28
_space_group_crystal_system monoclinic
_space_group_IT_number 14
_space_group_name_Hall '-P 2yn'
_space_group_name_H-M_alt 'P 1 21/n 1'
_atom_sites_solution_hydrogens geom
_audit_creation_method SHELXL-2016/6
_audit_update_record
;
2019-02-11 deposited with the CCDC.	2019-06-20 downloaded from the CCDC.
;
_cell_angle_alpha 90
_cell_angle_beta 86.37(2)
_cell_angle_gamma 90
_cell_formula_units_Z 2
_cell_length_a 8.0012(9)
_cell_length_b 7.8208(8)
_cell_length_c 11.817(5)
_cell_measurement_reflns_used 246
_cell_measurement_temperature 293(2)
_cell_measurement_theta_max 14.4410
_cell_measurement_theta_min 2.1110
_cell_volume 738.0(3)
_computing_cell_refinement 'CrysAlisPro (Agilent Technologies, 2013)'
_computing_data_reduction 'CrysAlisPro (Agilent Technologies, 2013)'
_computing_molecular_graphics 'SHELXLE-2011 (Huebschle, 2011)'
_computing_structure_refinement 'SHELXL-2016/6 (Sheldrick, 2016)'
_computing_structure_solution 'SHELXT 2014/5 (Sheldrick, 2014)'
_diffrn_ambient_pressure '5.37 GPa'
_diffrn_ambient_temperature 293(2)
_diffrn_detector_area_resol_mean 7
_diffrn_measured_fraction_theta_full 0.524
_diffrn_measured_fraction_theta_max 0.514
_diffrn_measurement_device_type 'ID15B beamline, ESRF'
_diffrn_measurement_method 'omega scans'
_diffrn_radiation_type synchrotron
_diffrn_radiation_wavelength 0.41134
_diffrn_reflns_av_R_equivalents 0.0502
_diffrn_reflns_av_unetI/netI 0.3261
_diffrn_reflns_Laue_measured_fraction_full 0.524
_diffrn_reflns_Laue_measured_fraction_max 0.514
_diffrn_reflns_limit_h_max 10
_diffrn_reflns_limit_h_min -9
_diffrn_reflns_limit_k_max 9
_diffrn_reflns_limit_k_min -9
_diffrn_reflns_limit_l_max 10
_diffrn_reflns_limit_l_min -9
_diffrn_reflns_number 3291
_diffrn_reflns_point_group_measured_fraction_full 0.524
_diffrn_reflns_point_group_measured_fraction_max 0.514
_diffrn_reflns_theta_full 14.288
_diffrn_reflns_theta_max 14.926
_diffrn_reflns_theta_min 2.374
_diffrn_source synchrotron
_exptl_absorpt_coefficient_mu 0.209
_exptl_absorpt_correction_T_max 1.00000
_exptl_absorpt_correction_T_min 0.69034
_exptl_absorpt_correction_type multi-scan
_exptl_absorpt_process_details
;
CrysAlisPro 1.171.39.46 (Rigaku Oxford Diffraction, 2018)
Empirical absorption correction using spherical harmonics,
 implemented in SCALE3 ABSPACK scaling algorithm.
;
_exptl_crystal_colour 'dark blue'
_exptl_crystal_density_diffrn 1.968
_exptl_crystal_description block
_exptl_crystal_F_000 454
_exptl_crystal_size_max 0.050
_exptl_crystal_size_mid 0.050
_exptl_crystal_size_min 0.020
_refine_diff_density_max 0.275
_refine_diff_density_min -0.466
_refine_diff_density_rms 0.062
_refine_ls_extinction_method none
_refine_ls_goodness_of_fit_ref 0.585
_refine_ls_hydrogen_treatment constr
_refine_ls_matrix_type full
_refine_ls_number_parameters 109
_refine_ls_number_reflns 2721
_refine_ls_number_restraints 9
_refine_ls_restrained_S_all 0.585
_refine_ls_R_factor_all 0.1568
_refine_ls_R_factor_gt 0.0457
_refine_ls_shift/su_max 0.000
_refine_ls_shift/su_mean 0.000
_refine_ls_structure_factor_coef Fsqd
_refine_ls_weighting_details 'w=1/[\s^2^(Fo^2^)+(0.0348P)^2^] where P=(Fo^2^+2Fc^2^)/3'
_refine_ls_weighting_scheme calc
_refine_ls_wR_factor_gt 0.0812
_refine_ls_wR_factor_ref 0.0905
_reflns_Friedel_coverage 0.000
_reflns_number_gt 727
_reflns_number_total 2721
_reflns_threshold_expression 'I > 2\s(I)'
_cod_data_source_file c9tc01924c2.cif
_cod_data_source_block EtaNaCrF_c2p12
_cod_original_sg_symbol_H-M 'P 21/n'
_cod_database_code 7237849
_shelx_shelxl_version_number 2016/6
_shelx_space_group_comment
;
The symmetry employed for this shelxl refinement is uniquely defined
by the following loop, which should always be used as a source of
symmetry information in preference to the above space-group names.
They are only intended as comments.
;

loop_
_space_group_symop_operation_xyz
'x, y, z'
'-x+1/2, y+1/2, -z+1/2'
'-x, -y, -z'
'x-1/2, -y-1/2, z-1/2'

loop_
_atom_site_label
_atom_site_type_symbol
_atom_site_fract_x
_atom_site_fract_y
_atom_site_fract_z
_atom_site_U_iso_or_equiv
_atom_site_adp_type
_atom_site_occupancy
_atom_site_site_symmetry_order
_atom_site_calc_flag
_atom_site_refinement_flags_posn
_atom_site_refinement_flags_adp
_atom_site_refinement_flags_occupancy
Cr1 Cr 0.500000 0.500000 0.500000 0.0472(17) Uani 1 2 d S . P
N1 N -0.0448(11) 0.5768(8) 0.2465(11) 0.083(7) Uani 1 1 d . U .
H1A H -0.001119 0.619574 0.307913 0.124 Uiso 1 1 calc R U .
H1B H -0.153988 0.599393 0.249057 0.124 Uiso 1 1 calc R U .
H1C H 0.005083 0.624137 0.184763 0.124 Uiso 1 1 calc R U .
Na1 Na 1.000000 1.000000 0.500000 0.044(4) Uani 1 2 d S . P
C1 C 0.5673(12) 0.4854(10) 0.2617(15) 0.052(2) Uiso 1 1 d . . .
H1 H 0.471940 0.417133 0.265691 0.063 Uiso 1 1 calc R U .
C2 C 0.6815(14) 0.8118(11) 0.5157(16) 0.075(9) Uani 1 1 d . U .
H2 H 0.748194 0.767382 0.455369 0.090 Uiso 1 1 calc R U .
C3 C 0.1950(15) 0.6826(10) 0.4816(15) 0.066(7) Uani 1 1 d . U .
H3 H 0.231232 0.744928 0.542413 0.079 Uiso 1 1 calc R U .
O1 O 0.6210(8) 0.5357(6) 0.3528(11) 0.0545(19) Uiso 1 1 d . . .
O2 O 0.6313(8) 0.5193(7) 0.1671(10) 0.0750(19) Uiso 1 1 d . . .
O4 O 0.7264(8) 0.9424(8) 0.5605(10) 0.099(8) Uani 1 1 d . U .
C4 C -0.0197(12) 0.3959(11) 0.2431(17) 0.102(8) Uani 1 1 d . U .
H4A H -0.104554 0.344223 0.294458 0.122 Uiso 1 1 calc R U .
H4B H -0.040532 0.357202 0.167279 0.122 Uiso 1 1 calc R U .
O3 O 0.5484(7) 0.7334(6) 0.5471(9) 0.053(5) Uani 1 1 d . U .
O6 O 0.0566(8) 0.7203(7) 0.4486(10) 0.074(6) Uani 1 1 d . U .
O5 O 0.2904(7) 0.5703(7) 0.4419(9) 0.081(7) Uani 1 1 d . U .
C5 C 0.1333(14) 0.3316(11) 0.2695(17) 0.087(10) Uani 1 1 d . U .
H5A H 0.139774 0.330615 0.350385 0.130 Uiso 1 1 calc R U .
H5B H 0.221105 0.402173 0.235831 0.130 Uiso 1 1 calc R U .
H5C H 0.145645 0.217142 0.240844 0.130 Uiso 1 1 calc R U .

loop_
_atom_site_aniso_label
_atom_site_aniso_U_11
_atom_site_aniso_U_22
_atom_site_aniso_U_33
_atom_site_aniso_U_23
_atom_site_aniso_U_13
_atom_site_aniso_U_12
Cr1 0.0438(12) 0.0574(13) 0.039(5) -0.0039(15) 0.004(2) 0.0022(11)
N1 0.072(5) 0.081(5) 0.09(2) 0.002(6) 0.025(10) -0.011(4)
Na1 0.045(3) 0.063(3) 0.025(11) 0.003(3) -0.013(5) 0.000(3)
C2 0.068(7) 0.049(6) 0.10(2) -0.007(7) 0.021(11) -0.011(5)
C3 0.066(6) 0.062(7) 0.07(2) -0.017(6) -0.002(11) 0.015(6)
O4 0.083(5) 0.084(6) 0.12(2) -0.030(6) 0.039(10) -0.030(4)
C4 0.065(7) 0.056(6) 0.18(2) 0.007(9) 0.010(11) 0.006(5)
O3 0.061(4) 0.068(4) 0.028(14) 0.003(4) 0.006(7) -0.005(3)
O6 0.058(5) 0.072(4) 0.092(18) -0.013(5) -0.006(8) 0.016(4)
O5 0.063(5) 0.068(4) 0.108(19) -0.008(4) 0.023(9) 0.021(3)
C5 0.063(6) 0.089(7) 0.11(3) -0.021(8) -0.002(12) -0.007(6)

loop_
_atom_type_symbol
_atom_type_description
_atom_type_scat_dispersion_real
_atom_type_scat_dispersion_imag
_atom_type_scat_source
C C -0.0001 0.0005 'International Tables Vol C Tables 4.2.6.8 and 6.1.1.4'
H H 0.0000 0.0000 'International Tables Vol C Tables 4.2.6.8 and 6.1.1.4'
N N 0.0006 0.0010 'International Tables Vol C Tables 4.2.6.8 and 6.1.1.4'
O O 0.0018 0.0018 'International Tables Vol C Tables 4.2.6.8 and 6.1.1.4'
Na Na 0.0097 0.0079 'International Tables Vol C Tables 4.2.6.8 and 6.1.1.4'
Cr Cr 0.1613 0.2221 'International Tables Vol C Tables 4.2.6.8 and 6.1.1.4'

loop_
_geom_angle_atom_site_label_1
_geom_angle_atom_site_label_2
_geom_angle_atom_site_label_3
_geom_angle
_geom_angle_site_symmetry_1
_geom_angle_site_symmetry_3
O5 Cr1 O5 180.0 . 3_666
O5 Cr1 O3 91.6(3) . .
O5 Cr1 O3 88.4(3) 3_666 .
O5 Cr1 O3 88.4(3) . 3_666
O5 Cr1 O3 91.6(3) 3_666 3_666
O3 Cr1 O3 180.0 . 3_666
O5 Cr1 O1 92.0(4) . .
O5 Cr1 O1 88.0(4) 3_666 .
O3 Cr1 O1 91.4(3) . .
O3 Cr1 O1 88.6(3) 3_666 .
O5 Cr1 O1 88.0(4) . 3_666
O5 Cr1 O1 92.0(4) 3_666 3_666
O3 Cr1 O1 88.6(3) . 3_666
O3 Cr1 O1 91.4(3) 3_666 3_666
O1 Cr1 O1 180.0(6) . 3_666
C4 N1 H1A 109.5 . .
C4 N1 H1B 109.5 . .
H1A N1 H1B 109.5 . .
C4 N1 H1C 109.5 . .
H1A N1 H1C 109.5 . .
H1B N1 H1C 109.5 . .
O2 Na1 O2 180.0 4_676 2_655
O2 Na1 O4 78.6(4) 4_676 3_776
O2 Na1 O4 101.4(4) 2_655 3_776
O2 Na1 O4 101.4(4) 4_676 .
O2 Na1 O4 78.6(4) 2_655 .
O4 Na1 O4 180.0 3_776 .
O2 Na1 O6 85.9(3) 4_676 3_676
O2 Na1 O6 94.1(3) 2_655 3_676
O4 Na1 O6 93.63(19) 3_776 3_676
O4 Na1 O6 86.37(19) . 3_676
O2 Na1 O6 94.1(3) 4_676 1_655
O2 Na1 O6 85.9(3) 2_655 1_655
O4 Na1 O6 86.37(19) 3_776 1_655
O4 Na1 O6 93.6(2) . 1_655
O6 Na1 O6 180.0(5) 3_676 1_655
O2 Na1 C3 105.2(4) 4_676 3_676
O2 Na1 C3 74.8(4) 2_655 3_676
O4 Na1 C3 110.4(2) 3_776 3_676
O4 Na1 C3 69.6(2) . 3_676
O6 Na1 C3 23.6(4) 3_676 3_676
O6 Na1 C3 156.4(4) 1_655 3_676
O2 Na1 C3 74.8(4) 4_676 1_655
O2 Na1 C3 105.2(4) 2_655 1_655
O4 Na1 C3 69.6(2) 3_776 1_655
O4 Na1 C3 110.4(2) . 1_655
O6 Na1 C3 156.4(4) 3_676 1_655
O6 Na1 C3 23.6(4) 1_655 1_655
C3 Na1 C3 180.0 3_676 1_655
O2 Na1 C2 69.2(4) 4_676 3_776
O2 Na1 C2 110.8(4) 2_655 3_776
O4 Na1 C2 23.0(3) 3_776 3_776
O4 Na1 C2 157.0(3) . 3_776
O6 Na1 C2 72.4(2) 3_676 3_776
O6 Na1 C2 107.6(2) 1_655 3_776
C3 Na1 C2 92.1(3) 3_676 3_776
C3 Na1 C2 87.9(3) 1_655 3_776
O2 Na1 C2 110.8(4) 4_676 .
O2 Na1 C2 69.2(4) 2_655 .
O4 Na1 C2 157.0(3) 3_776 .
O4 Na1 C2 23.0(3) . .
O6 Na1 C2 107.6(2) 3_676 .
O6 Na1 C2 72.4(2) 1_655 .
C3 Na1 C2 87.9(3) 3_676 .
C3 Na1 C2 92.1(3) 1_655 .
C2 Na1 C2 180.0 3_776 .
O2 C1 O1 124.8(10) . .
O2 C1 H1 117.6 . .
O1 C1 H1 117.6 . .
O4 C2 O3 123.1(11) . .
O4 C2 Na1 47.7(4) . .
O3 C2 Na1 166.5(13) . .
O4 C2 H2 118.4 . .
O3 C2 H2 118.4 . .
Na1 C2 H2 71.7 . .
O6 C3 O5 126.5(17) . .
O6 C3 Na1 48.5(5) . 1_455
O5 C3 Na1 160.4(10) . 1_455
O6 C3 H3 116.7 . .
O5 C3 H3 116.7 . .
Na1 C3 H3 71.9 1_455 .
C1 O1 Cr1 123.0(7) . .
C1 O2 Na1 125.5(8) . 2_645
C2 O4 Na1 109.3(6) . .
C5 C4 N1 118.7(11) . .
C5 C4 H4A 107.6 . .
N1 C4 H4A 107.6 . .
C5 C4 H4B 107.6 . .
N1 C4 H4B 107.6 . .
H4A C4 H4B 107.1 . .
C2 O3 Cr1 123.2(6) . .
C3 O6 Na1 108.0(8) . 1_455
C3 O5 Cr1 126.6(11) . .
C4 C5 H5A 109.5 . .
C4 C5 H5B 109.5 . .
H5A C5 H5B 109.5 . .
C4 C5 H5C 109.5 . .
H5A C5 H5C 109.5 . .
H5B C5 H5C 109.5 . .

loop_
_geom_bond_atom_site_label_1
_geom_bond_atom_site_label_2
_geom_bond_distance
_geom_bond_site_symmetry_2
Cr1 O5 1.932(9) .
Cr1 O5 1.932(9) 3_666
Cr1 O3 1.954(6) .
Cr1 O3 1.954(6) 3_666
Cr1 O1 1.957(10) .
Cr1 O1 1.957(10) 3_666
N1 C4 1.429(8) .
N1 H1A 0.8900 .
N1 H1B 0.8900 .
N1 H1C 0.8900 .
Na1 O2 2.299(13) 4_676
Na1 O2 2.299(13) 2_655
Na1 O4 2.303(5) 3_776
Na1 O4 2.303(5) .
Na1 O6 2.307(6) 3_676
Na1 O6 2.307(6) 1_655
Na1 C3 2.932(9) 3_676
Na1 C3 2.932(9) 1_655
Na1 C2 2.939(11) 3_776
Na1 C2 2.939(11) .
C1 O2 1.229(15) .
C1 O1 1.25(2) .
C1 H1 0.9300 .
C2 O4 1.216(13) .
C2 O3 1.264(8) .
C2 H2 0.9300 .
C3 O6 1.232(17) .
C3 O5 1.237(8) .
C3 H3 0.9300 .
C4 C5 1.377(16) .
C4 H4A 0.9700 .
C4 H4B 0.9700 .
C5 H5A 0.9600 .
C5 H5B 0.9600 .
C5 H5C 0.9600 .
